data_7062651
loop_
_publ_author_name
'Wang, Li'
'Chen, Rong-Jian'
'Yan, Jian-Feng'
'Yuan, Yao-Feng'

_publ_section_title
;
 Investigating stimuli-responsive luminescence and aggregation-induced
 emission properties of o-carborane-based luminophores modified with
 phenanthrene or anthracene
;
_journal_issue 34
_journal_name_full 'New Journal of Chemistry'
_journal_page_first 16129
_journal_page_last 16135
_journal_paper_doi 10.1039/D3NJ02815A
_journal_volume 47
_journal_year 2023
_chemical_formula_moiety 'C34 H33 B10 P'
_chemical_formula_sum 'C34 H33 B10 P'
_chemical_formula_weight 580.857
_space_group_crystal_system triclinic
_space_group_IT_number 2
_space_group_name_Hall '-P 1'
_space_group_name_H-M_alt 'P -1'
_symmetry_Int_Tables_number 2
_audit_creation_date 2023-07-30
_audit_creation_method
;
Olex2 1.3
(compiled 2020.11.12 svn.r5f609507 for OlexSys, GUI svn.r6408)
;
_audit_update_record
;
2023-07-30 deposited with the CCDC.	2023-08-02 downloaded from the CCDC.
;
_cell_angle_alpha 80.41(3)
_cell_angle_beta 79.43(3)
_cell_angle_gamma 67.43(3)
_cell_formula_units_Z 2
_cell_length_a 8.615(5)
_cell_length_b 11.155(6)
_cell_length_c 17.890(11)
_cell_measurement_reflns_used 8073
_cell_measurement_temperature 296.15
_cell_measurement_theta_max 23.973
_cell_measurement_theta_min 2.327
_cell_volume 1551.8(16)
_computing_cell_refinement 'SAINT V8.38A (Bruker, 2018)'
_computing_data_reduction 'SAINT V8.38A (Bruker, 2018)'
_computing_molecular_graphics 'Olex2 1.3 (Dolomanov et al., 2009)'
_computing_publication_material 'Olex2 1.3 (Dolomanov et al., 2009)'
_computing_structure_refinement 'olex2.refine 1.3 (Bourhis et al., 2015)'
_computing_structure_solution 'SHELXT 2014/5 (Sheldrick, 2014)'
_diffrn_ambient_temperature 296.15
_diffrn_measured_fraction_theta_full 0.9993
_diffrn_measured_fraction_theta_max 0.9959
_diffrn_measurement_device_type 'Bruker APEX-II CCD'
_diffrn_measurement_method '\f and \w scans'
_diffrn_radiation_type 'Mo K\a'
_diffrn_radiation_wavelength 0.71073
_diffrn_reflns_av_R_equivalents 0.0837
_diffrn_reflns_av_unetI/netI 0.0571
_diffrn_reflns_Laue_measured_fraction_full 0.9993
_diffrn_reflns_Laue_measured_fraction_max 0.9959
_diffrn_reflns_limit_h_max 10
_diffrn_reflns_limit_h_min -10
_diffrn_reflns_limit_k_max 13
_diffrn_reflns_limit_k_min -13
_diffrn_reflns_limit_l_max 22
_diffrn_reflns_limit_l_min -22
_diffrn_reflns_number 48288
_diffrn_reflns_point_group_measured_fraction_full 0.9993
_diffrn_reflns_point_group_measured_fraction_max 0.9959
_diffrn_reflns_theta_full 25.2417
_diffrn_reflns_theta_max 26.42
_diffrn_reflns_theta_min 2.20
_exptl_absorpt_coefficient_mu 0.114
_exptl_absorpt_correction_T_max 0.7454
_exptl_absorpt_correction_T_min 0.7179
_exptl_absorpt_correction_type multi-scan
_exptl_absorpt_process_details
;
SADABS-2016/2 (Bruker,2016/2) was used for absorption correction.
wR2(int) was 0.1443 before and 0.0728 after correction.
The Ratio of minimum to maximum transmission is 0.9631.
The \l/2 correction factor is Not present.
;
_exptl_crystal_colour 'light white'
_exptl_crystal_colour_modifier light
_exptl_crystal_colour_primary white
_exptl_crystal_density_diffrn 1.243
_exptl_crystal_description block
_exptl_crystal_F_000 604.385
_refine_diff_density_max 0.3166
_refine_diff_density_min -0.3998
_refine_diff_density_rms 0.0764
_refine_ls_d_res_high 0.7986
_refine_ls_d_res_low 9.2769
_refine_ls_extinction_coef 0.0071(14)
_refine_ls_extinction_expression Fc^*^=kFc[1+0.001xFc^2^\l^3^/sin(2\q)]^-1/4^
_refine_ls_goodness_of_fit_ref 1.0606
_refine_ls_hydrogen_treatment constr
_refine_ls_matrix_type full
_refine_ls_number_constraints 66
_refine_ls_number_parameters 407
_refine_ls_number_reflns 6346
_refine_ls_number_restraints 0
_refine_ls_restrained_S_all 1.0606
_refine_ls_R_factor_all 0.0902
_refine_ls_R_factor_gt 0.0474
_refine_ls_shift/su_max 0.0004
_refine_ls_shift/su_mean 0.0000
_refine_ls_structure_factor_coef Fsqd
_refine_ls_weighting_details 'w=1/[\s^2^(Fo^2^)+(0.0480P)^2^+0.2741P] where P=(Fo^2^+2Fc^2^)/3'
_refine_ls_weighting_scheme calc
_refine_ls_wR_factor_gt 0.1037
_refine_ls_wR_factor_ref 0.1200
_reflns_Friedel_coverage 0.0
_reflns_limit_h_max 10
_reflns_limit_h_min -10
_reflns_limit_k_max 13
_reflns_limit_k_min -13
_reflns_limit_l_max 22
_reflns_limit_l_min 0
_reflns_number_gt 4151
_reflns_number_total 6346
_reflns_threshold_expression I>=2u(I)
_cod_data_source_file d3nj02815a2.cif
_cod_data_source_block cb_ph_p_1_0m
_cod_depositor_comments 'Adding full bibliography for 7062651--7062654.cif.'
_cod_original_cell_volume 1551.9(16)
_cod_database_code 7062651
_olex2_refinement_description
;
1. Fixed Uiso
 At 1.2 times of:
  All B(H) groups, All C(H) groups
2.a Aromatic/amide H refined with riding coordinates:
 C22(H22), C16(H16), C33(H33), C30(H30), C5(H5), C11(H11), C24(H24), C17(H17),
 C7(H7), C27(H27), C25(H25), C31(H31), C32(H32), C26(H26), C4(H4), C10(H10),
 C9(H9), C19(H19), C20(H20), C1(H1), C8(H8), C3(H3), C2(H2a)
2.b Boron cage BH refined with riding coordinates:
 B3(H3a), B6(H6), B10(H10a), B2(H2), B1(H1a), B7(H7a), B4(H4a), B5(H5a),
 B8(H8a), B9(H9a)
;
_olex2_submission_special_instructions 'No special instructions were received'

loop_
_space_group_symop_id
_space_group_symop_operation_xyz
1 x,y,z
2 -x,-y,-z

loop_
_atom_site_label
_atom_site_type_symbol
_atom_site_fract_x
_atom_site_fract_y
_atom_site_fract_z
_atom_site_U_iso_or_equiv
_atom_site_adp_type
_atom_site_occupancy
_atom_site_refinement_flags_posn
P1 P 0.71026(7) 0.52124(5) 0.19282(3) 0.03877(17) Uani 1.000000 .
C28 C 0.5589(3) 0.04819(17) 0.64465(10) 0.0362(5) Uani 1.000000 .
C29 C 0.4672(2) 0.10854(17) 0.57945(10) 0.0362(5) Uani 1.000000 .
C23 C 0.7039(3) 0.07322(17) 0.64979(10) 0.0384(5) Uani 1.000000 .
C34 C 0.5294(3) 0.18840(17) 0.52105(10) 0.0374(5) Uani 1.000000 .
C14 C 0.9635(2) 0.52109(17) 0.29075(10) 0.0351(5) Uani 1.000000 .
C13 C 0.8906(2) 0.57159(17) 0.20273(10) 0.0350(5) Uani 1.000000 .
C15 C 0.8875(2) 0.43897(17) 0.35018(10) 0.0348(5) Uani 1.000000 .
C18 C 0.7519(3) 0.28873(18) 0.46562(10) 0.0385(5) Uani 1.000000 .
C21 C 0.6815(3) 0.20855(18) 0.52735(10) 0.0397(5) Uani 1.000000 .
C6 C 0.6204(2) 0.63902(18) 0.11307(11) 0.0389(5) Uani 1.000000 .
C22 C 0.7608(3) 0.15452(19) 0.59011(11) 0.0432(5) Uani 1.000000 .
H22 H 0.8564(3) 0.17114(19) 0.59447(11) 0.0518(6) Uiso 1.000000 R
C12 C 0.8124(3) 0.36616(18) 0.15073(10) 0.0393(5) Uani 1.000000 .
C16 C 0.9164(3) 0.31081(18) 0.34314(11) 0.0427(5) Uani 1.000000 .
H16 H 0.9827(3) 0.27298(18) 0.29987(11) 0.0513(6) Uiso 1.000000 R
C33 C 0.4382(3) 0.24610(19) 0.45841(11) 0.0450(5) Uani 1.000000 .
H33 H 0.4772(3) 0.29860(19) 0.41977(11) 0.0540(6) Uiso 1.000000 R
C30 C 0.3190(3) 0.09090(19) 0.57147(11) 0.0448(5) Uani 1.000000 .
H30 H 0.2773(3) 0.03879(19) 0.60925(11) 0.0537(6) Uiso 1.000000 R
C5 C 0.5193(3) 0.7655(2) 0.12975(12) 0.0456(5) Uani 1.000000 .
H5 H 0.5025(3) 0.7868(2) 0.17945(12) 0.0547(6) Uiso 1.000000 R
C11 C 0.9409(3) 0.33646(19) 0.08913(11) 0.0475(5) Uani 1.000000 .
H11 H 0.9859(3) 0.39924(19) 0.06600(11) 0.0570(7) Uiso 1.000000 R
C24 C 0.7930(3) 0.01545(18) 0.71310(11) 0.0459(5) Uani 1.000000 .
H24 H 0.8885(3) 0.03272(18) 0.71688(11) 0.0550(6) Uiso 1.000000 R
C17 C 0.8481(3) 0.23805(19) 0.39956(11) 0.0460(5) Uani 1.000000 .
H17 H 0.8674(3) 0.15230(19) 0.39295(11) 0.0552(6) Uiso 1.000000 R
C7 C 0.7492(3) 0.26905(19) 0.18352(12) 0.0476(5) Uani 1.000000 .
H7 H 0.6636(3) 0.28559(19) 0.22478(12) 0.0571(6) Uiso 1.000000 R
C27 C 0.5101(3) -0.0364(2) 0.70330(11) 0.0479(6) Uani 1.000000 .
H27 H 0.4149(3) -0.0549(2) 0.70080(11) 0.0575(7) Uiso 1.000000 R
C25 C 0.7410(3) -0.06553(19) 0.76898(11) 0.0491(6) Uani 1.000000 .
H25 H 0.8007(3) -0.10306(19) 0.81057(11) 0.0589(7) Uiso 1.000000 R
C31 C 0.2341(3) 0.1480(2) 0.50974(12) 0.0508(6) Uani 1.000000 .
H31 H 0.1363(3) 0.1343(2) 0.50566(12) 0.0610(7) Uiso 1.000000 R
C32 C 0.2942(3) 0.2267(2) 0.45317(12) 0.0523(6) Uani 1.000000 .
H32 H 0.2357(3) 0.2665(2) 0.41140(12) 0.0627(7) Uiso 1.000000 R
C26 C 0.5992(3) -0.0916(2) 0.76360(12) 0.0530(6) Uani 1.000000 .
H26 H 0.5645(3) -0.1474(2) 0.80150(12) 0.0635(7) Uiso 1.000000 R
C4 C 0.4436(3) 0.8596(2) 0.07354(13) 0.0538(6) Uani 1.000000 .
H4 H 0.3788(3) 0.9442(2) 0.08531(13) 0.0646(7) Uiso 1.000000 R
C10 C 1.0027(3) 0.2164(2) 0.06175(12) 0.0526(6) Uani 1.000000 .
H10 H 1.0885(3) 0.1988(2) 0.02056(12) 0.0631(7) Uiso 1.000000 R
C9 C 0.9376(3) 0.1223(2) 0.09526(14) 0.0580(6) Uani 1.000000 .
H9 H 0.9792(3) 0.0412(2) 0.07676(14) 0.0696(8) Uiso 1.000000 R
C19 C 0.7277(3) 0.4160(2) 0.47304(12) 0.0549(6) Uani 1.000000 .
H19 H 0.6662(3) 0.4525(2) 0.51742(12) 0.0659(7) Uiso 1.000000 R
C20 C 0.7926(3) 0.4904(2) 0.41616(11) 0.0539(6) Uani 1.000000 .
H20 H 0.7720(3) 0.5765(2) 0.42239(11) 0.0647(7) Uiso 1.000000 R
C1 C 0.6354(3) 0.6095(2) 0.03943(12) 0.0554(6) Uani 1.000000 .
H1 H 0.6993(3) 0.5251(2) 0.02706(12) 0.0665(7) Uiso 1.000000 R
C8 C 0.8114(3) 0.1486(2) 0.15593(14) 0.0585(6) Uani 1.000000 .
H8 H 0.7674(3) 0.0851(2) 0.17865(14) 0.0702(8) Uiso 1.000000 R
C3 C 0.4633(3) 0.8292(2) 0.00066(13) 0.0612(7) Uani 1.000000 .
H3 H 0.4138(3) 0.8931(2) -0.03740(13) 0.0735(8) Uiso 1.000000 R
B3 B 0.8346(3) 0.6812(2) 0.27059(13) 0.0395(6) Uani 1.000000 .
H3a H 0.7043(3) 0.7243(2) 0.29919(13) 0.0475(7) Uiso 1.000000 R
B6 B 1.0903(3) 0.4562(2) 0.20990(12) 0.0375(5) Uani 1.000000 .
H6 H 1.1247(3) 0.3541(2) 0.19966(12) 0.0451(6) Uiso 1.000000 R
B10 B 0.9732(3) 0.7676(2) 0.24434(14) 0.0461(6) Uani 1.000000 .
H10a H 0.9329(3) 0.8696(2) 0.25608(14) 0.0553(7) Uiso 1.000000 R
B2 B 0.8946(3) 0.7254(2) 0.17271(13) 0.0428(6) Uani 1.000000 .
H2 H 0.8032(3) 0.7997(2) 0.13751(13) 0.0514(7) Uiso 1.000000 R
B1 B 1.0525(3) 0.5854(2) 0.13497(13) 0.0411(6) Uani 1.000000 .
H1a H 1.0644(3) 0.5678(2) 0.07512(13) 0.0493(7) Uiso 1.000000 R
C2 C 0.5566(4) 0.7041(2) -0.01588(13) 0.0711(8) Uani 1.000000 .
H2a H 0.5670(4) 0.6825(2) -0.06505(13) 0.0854(9) Uiso 1.000000 R
B7 B 1.2322(3) 0.5410(2) 0.18266(13) 0.0454(6) Uani 1.000000 .
H7a H 1.3616(3) 0.4945(2) 0.15400(13) 0.0544(7) Uiso 1.000000 R
B4 B 1.0158(3) 0.6383(2) 0.31841(14) 0.0437(6) Uani 1.000000 .
H4a H 1.0042(3) 0.6552(2) 0.37838(14) 0.0525(7) Uiso 1.000000 R
B5 B 1.1735(3) 0.4986(2) 0.28059(13) 0.0425(6) Uani 1.000000 .
H5a H 1.2645(3) 0.4240(2) 0.31582(13) 0.0510(7) Uiso 1.000000 R
B8 B 1.1099(3) 0.7083(2) 0.15992(14) 0.0452(6) Uani 1.000000 .
H8a H 1.1599(3) 0.7712(2) 0.11650(14) 0.0543(7) Uiso 1.000000 R
B9 B 1.1845(3) 0.6550(2) 0.25001(14) 0.0468(6) Uani 1.000000 .
H9a H 1.2828(3) 0.6836(2) 0.26502(14) 0.0562(7) Uiso 1.000000 R

loop_
_atom_site_aniso_label
_atom_site_aniso_U_11
_atom_site_aniso_U_22
_atom_site_aniso_U_33
_atom_site_aniso_U_12
_atom_site_aniso_U_13
_atom_site_aniso_U_23
P1 0.0419(3) 0.0415(3) 0.0347(3) -0.0201(2) -0.0026(2) 0.0007(2)
C28 0.0412(12) 0.0334(10) 0.0296(10) -0.0108(9) 0.0006(9) -0.0037(8)
C29 0.0388(12) 0.0354(10) 0.0303(10) -0.0106(9) 0.0008(8) -0.0048(8)
C23 0.0475(13) 0.0334(10) 0.0326(10) -0.0128(9) -0.0047(9) -0.0039(8)
C34 0.0438(12) 0.0348(10) 0.0287(10) -0.0105(9) -0.0016(9) -0.0031(8)
C14 0.0416(12) 0.0316(10) 0.0315(10) -0.0141(9) -0.0051(8) 0.0005(8)
C13 0.0392(12) 0.0343(10) 0.0301(10) -0.0150(9) -0.0029(8) 0.0027(8)
C15 0.0386(12) 0.0326(10) 0.0312(10) -0.0124(9) -0.0041(8) -0.0001(8)
C18 0.0435(12) 0.0394(11) 0.0323(10) -0.0176(9) -0.0036(9) 0.0021(8)
C21 0.0486(13) 0.0377(11) 0.0319(10) -0.0180(10) 0.0002(9) -0.0014(8)
C6 0.0352(12) 0.0437(12) 0.0395(11) -0.0184(9) -0.0030(9) -0.0010(9)
C22 0.0482(13) 0.0465(12) 0.0397(11) -0.0244(10) -0.0042(10) -0.0015(9)
C12 0.0471(13) 0.0394(11) 0.0348(10) -0.0204(10) -0.0104(9) 0.0039(8)
C16 0.0555(14) 0.0379(11) 0.0325(10) -0.0183(10) 0.0038(9) -0.0051(8)
C33 0.0530(14) 0.0418(12) 0.0350(11) -0.0142(10) -0.0057(10) 0.0024(9)
C30 0.0447(13) 0.0477(12) 0.0389(11) -0.0177(10) 0.0014(10) -0.0018(9)
C5 0.0386(12) 0.0507(13) 0.0451(12) -0.0138(10) -0.0031(10) -0.0073(10)
C11 0.0624(15) 0.0423(12) 0.0408(12) -0.0251(11) -0.0068(11) 0.0022(9)
C24 0.0532(14) 0.0427(12) 0.0420(12) -0.0149(10) -0.0151(10) -0.0017(9)
C17 0.0646(15) 0.0345(11) 0.0395(11) -0.0235(10) 0.0028(10) -0.0031(9)
C7 0.0533(14) 0.0452(12) 0.0482(12) -0.0236(11) -0.0105(10) 0.0027(10)
C27 0.0490(14) 0.0535(13) 0.0385(12) -0.0218(11) -0.0040(10) 0.0084(10)
C25 0.0617(16) 0.0427(12) 0.0343(11) -0.0087(11) -0.0126(10) 0.0006(9)
C31 0.0434(14) 0.0618(14) 0.0470(13) -0.0191(11) -0.0088(10) -0.0022(11)
C32 0.0537(15) 0.0563(14) 0.0414(12) -0.0131(12) -0.0166(11) 0.0036(10)
C26 0.0610(16) 0.0509(13) 0.0391(12) -0.0193(12) -0.0029(11) 0.0100(10)
C4 0.0472(14) 0.0456(13) 0.0642(15) -0.0118(11) -0.0119(11) -0.0012(11)
C10 0.0666(16) 0.0460(13) 0.0425(12) -0.0158(12) -0.0101(11) -0.0058(10)
C9 0.0733(18) 0.0372(12) 0.0658(15) -0.0166(12) -0.0229(14) -0.0051(11)
C19 0.0751(17) 0.0439(12) 0.0417(12) -0.0254(12) 0.0160(11) -0.0107(10)
C20 0.0773(17) 0.0370(11) 0.0449(12) -0.0263(11) 0.0146(12) -0.0091(10)
C1 0.0683(16) 0.0491(13) 0.0439(13) -0.0152(12) -0.0114(11) -0.0026(10)
C8 0.0701(17) 0.0446(13) 0.0681(16) -0.0308(12) -0.0158(14) 0.0064(11)
C3 0.0636(17) 0.0574(15) 0.0565(15) -0.0169(13) -0.0215(12) 0.0133(12)
B3 0.0447(15) 0.0309(11) 0.0411(13) -0.0136(10) -0.0019(11) -0.0032(10)
B6 0.0378(14) 0.0362(12) 0.0347(12) -0.0128(10) -0.0001(10) -0.0000(9)
B10 0.0503(16) 0.0349(12) 0.0544(15) -0.0190(11) -0.0050(12) -0.0017(11)
B2 0.0491(15) 0.0338(12) 0.0458(13) -0.0198(11) -0.0076(11) 0.0080(10)
B1 0.0451(15) 0.0436(13) 0.0342(12) -0.0219(11) 0.0011(10) 0.0038(10)
C2 0.095(2) 0.0655(16) 0.0426(13) -0.0148(15) -0.0205(13) -0.0007(12)
B7 0.0400(15) 0.0497(14) 0.0465(14) -0.0203(12) -0.0011(11) -0.0005(11)
B4 0.0533(16) 0.0396(13) 0.0448(13) -0.0228(12) -0.0091(12) -0.0044(10)
B5 0.0409(14) 0.0406(13) 0.0443(13) -0.0142(11) -0.0094(11) 0.0028(10)
B8 0.0477(15) 0.0454(14) 0.0459(14) -0.0257(12) -0.0043(11) 0.0055(11)
B9 0.0472(16) 0.0463(14) 0.0518(15) -0.0240(12) -0.0071(12) -0.0000(11)

loop_
_atom_type_symbol
_atom_type_scat_dispersion_real
_atom_type_scat_dispersion_imag
_atom_type_scat_Cromer_Mann_a1
_atom_type_scat_Cromer_Mann_a2
_atom_type_scat_Cromer_Mann_a3
_atom_type_scat_Cromer_Mann_a4
_atom_type_scat_Cromer_Mann_b1
_atom_type_scat_Cromer_Mann_b2
_atom_type_scat_Cromer_Mann_b3
_atom_type_scat_Cromer_Mann_b4
_atom_type_scat_Cromer_Mann_c
_atom_type_scat_source
_atom_type_scat_dispersion_source
H 0.00000 0.00000 0.49300 0.32291 0.14019 0.04081 10.51090 26.12570 3.14236 57.79970 0.0030380000826 'International Tables Volume C Table 6.1.1.4 (pp. 500-502)' 'Henke, Gullikson and Davis, At. Data and Nucl. Data Tables, 1993, 54, 2'
C 0.00347 0.00161 2.31000 1.02000 1.58860 0.86500 20.84390 10.20750 0.56870 51.65120 0.215599998832 'International Tables Volume C Table 6.1.1.4 (pp. 500-502)' 'Henke, Gullikson and Davis, At. Data and Nucl. Data Tables, 1993, 54, 2'
B 0.00141 0.00067 2.05450 1.33260 1.09790 0.70680 23.21850 1.02100 60.34980 0.14030 -0.193200007081 'International Tables Volume C Table 6.1.1.4 (pp. 500-502)' 'Henke, Gullikson and Davis, At. Data and Nucl. Data Tables, 1993, 54, 2'
P 0.10434 0.09671 6.43450 4.17910 1.78000 1.49080 1.90670 27.15700 0.52600 68.16450 1.11489999294 'International Tables Volume C Table 6.1.1.4 (pp. 500-502)' 'Henke, Gullikson and Davis, At. Data and Nucl. Data Tables, 1993, 54, 2'

loop_
_geom_angle_atom_site_label_1
_geom_angle_atom_site_label_2
_geom_angle_atom_site_label_3
_geom_angle
_geom_angle_site_symmetry_1
_geom_angle_site_symmetry_3
_geom_angle_publ_flag
C6 P1 C13 100.44(8) . . ?
C12 P1 C13 104.88(9) . . ?
C12 P1 C6 103.76(9) . . ?
C23 C28 C29 119.20(17) . . ?
C27 C28 C29 122.94(19) . . ?
C27 C28 C23 117.85(18) . . ?
C34 C29 C28 119.29(19) . . ?
C30 C29 C28 122.41(17) . . ?
C30 C29 C34 118.30(18) . . ?
C22 C23 C28 119.48(17) . . ?
C24 C23 C28 119.48(17) . . ?
C24 C23 C22 121.02(19) . . ?
C21 C34 C29 119.79(17) . . ?
C33 C34 C29 118.26(19) . . ?
C33 C34 C21 121.94(17) . . ?
C15 C14 C13 119.70(15) . . ?
B3 C14 C13 60.59(11) . . ?
B3 C14 C15 116.34(15) . . ?
B6 C14 C13 59.78(11) . . ?
B6 C14 C15 120.31(15) . . ?
B6 C14 B3 111.57(14) . . ?
B4 C14 C13 110.40(13) . . ?
B4 C14 C15 119.55(15) . . ?
B4 C14 B3 62.70(13) . . ?
B4 C14 B6 112.85(16) . . ?
B5 C14 C13 109.65(14) . . ?
B5 C14 C15 121.94(15) . . ?
B5 C14 B3 113.36(15) . . ?
B5 C14 B6 62.05(13) . . ?
B5 C14 B4 62.34(13) . . ?
C14 C13 P1 114.21(11) . . ?
B3 C13 P1 112.51(13) . . ?
B3 C13 C14 59.51(11) . . ?
B6 C13 P1 120.40(13) . . ?
B6 C13 C14 59.98(11) . . ?
B6 C13 B3 110.82(15) . . ?
B2 C13 P1 123.63(13) . . ?
B2 C13 C14 108.33(15) . . ?
B2 C13 B3 61.70(12) . . ?
B2 C13 B6 112.18(16) . . ?
B1 C13 P1 128.81(14) . . ?
B1 C13 C14 109.09(15) . . ?
B1 C13 B3 112.28(15) . . ?
B1 C13 B6 62.16(12) . . ?
B1 C13 B2 62.07(12) . . ?
C16 C15 C14 122.41(16) . . ?
C20 C15 C14 119.60(16) . . ?
C20 C15 C16 117.90(17) . . ?
C17 C18 C21 121.71(17) . . ?
C19 C18 C21 121.35(17) . . ?
C19 C18 C17 116.91(17) . . ?
C18 C21 C34 120.70(17) . . ?
C22 C21 C34 119.46(17) . . ?
C22 C21 C18 119.84(19) . . ?
C5 C6 P1 117.01(15) . . ?
C1 C6 P1 125.00(16) . . ?
C1 C6 C5 117.81(18) . . ?
C21 C22 C23 122.7(2) . . ?
H22 C22 C23 118.64(12) . . ?
H22 C22 C21 118.64(12) . . ?
C11 C12 P1 127.61(15) . . ?
C7 C12 P1 115.21(15) . . ?
C7 C12 C11 117.16(19) . . ?
H16 C16 C15 119.66(11) . . ?
C17 C16 C15 120.67(18) . . ?
C17 C16 H16 119.66(11) . . ?
H33 C33 C34 119.28(12) . . ?
C32 C33 C34 121.44(19) . . ?
C32 C33 H33 119.28(12) . . ?
H30 C30 C29 119.07(11) . . ?
C31 C30 C29 121.85(19) . . ?
C31 C30 H30 119.07(13) . . ?
H5 C5 C6 119.57(12) . . ?
C4 C5 C6 120.9(2) . . ?
C4 C5 H5 119.57(13) . . ?
H11 C11 C12 119.25(12) . . ?
C10 C11 C12 121.50(19) . . ?
C10 C11 H11 119.25(13) . . ?
H24 C24 C23 119.58(12) . . ?
C25 C24 C23 120.8(2) . . ?
C25 C24 H24 119.58(14) . . ?
C16 C17 C18 121.93(18) . . ?
H17 C17 C18 119.04(11) . . ?
H17 C17 C16 119.04(11) . . ?
H7 C7 C12 119.37(12) . . ?
C8 C7 C12 121.3(2) . . ?
C8 C7 H7 119.37(13) . . ?
H27 C27 C28 119.27(12) . . ?
C26 C27 C28 121.5(2) . . ?
C26 C27 H27 119.27(13) . . ?
H25 C25 C24 120.09(14) . . ?
C26 C25 C24 119.8(2) . . ?
C26 C25 H25 120.09(12) . . ?
H31 C31 C30 120.13(13) . . ?
C32 C31 C30 119.7(2) . . ?
C32 C31 H31 120.13(13) . . ?
C31 C32 C33 120.4(2) . . ?
H32 C32 C33 119.80(12) . . ?
H32 C32 C31 119.80(13) . . ?
C25 C26 C27 120.5(2) . . ?
H26 C26 C27 119.73(13) . . ?
H26 C26 C25 119.73(12) . . ?
H4 C4 C5 119.81(13) . . ?
C3 C4 C5 120.4(2) . . ?
C3 C4 H4 119.81(13) . . ?
H10 C10 C11 119.98(13) . . ?
C9 C10 C11 120.0(2) . . ?
C9 C10 H10 119.98(14) . . ?
H9 C9 C10 120.10(14) . . ?
C8 C9 C10 119.8(2) . . ?
C8 C9 H9 120.10(13) . . ?
H19 C19 C18 119.23(11) . . ?
C20 C19 C18 121.54(18) . . ?
C20 C19 H19 119.23(12) . . ?
C19 C20 C15 121.01(18) . . ?
H20 C20 C15 119.50(11) . . ?
H20 C20 C19 119.50(12) . . ?
H1 C1 C6 119.70(12) . . ?
C2 C1 C6 120.6(2) . . ?
C2 C1 H1 119.70(14) . . ?
C9 C8 C7 120.2(2) . . ?
H8 C8 C7 119.88(13) . . ?
H8 C8 C9 119.88(13) . . ?
H3 C3 C4 120.29(13) . . ?
C2 C3 C4 119.4(2) . . ?
C2 C3 H3 120.29(14) . . ?
C13 B3 C14 59.90(11) . . ?
H3a B3 C14 123.29(10) . . ?
H3a B3 C13 122.92(10) . . ?
B10 B3 C14 105.12(16) . . ?
B10 B3 C13 105.53(16) . . ?
B10 B3 H3a 123.16(11) . . ?
B2 B3 C14 106.23(15) . . ?
B2 B3 C13 58.64(12) . . ?
B2 B3 H3a 122.35(11) . . ?
B2 B3 B10 59.57(13) . . ?
B4 B3 C14 58.18(12) . . ?
B4 B3 C13 106.29(15) . . ?
B4 B3 H3a 122.47(11) . . ?
B4 B3 B10 59.65(13) . . ?
B4 B3 B2 107.24(17) . . ?
C13 B6 C14 60.25(11) . . ?
H6 B6 C14 123.05(9) . . ?
H6 B6 C13 122.52(10) . . ?
B1 B6 C14 106.52(15) . . ?
B1 B6 C13 58.62(12) . . ?
B1 B6 H6 122.18(11) . . ?
B7 B6 C14 105.61(16) . . ?
B7 B6 C13 106.07(15) . . ?
B7 B6 H6 122.84(11) . . ?
B7 B6 B1 59.85(13) . . ?
B5 B6 C14 58.52(12) . . ?
B5 B6 C13 107.21(15) . . ?
B5 B6 H6 121.89(10) . . ?
B5 B6 B1 107.93(16) . . ?
B5 B6 B7 59.96(13) . . ?
H10a B10 B3 120.97(11) . . ?
B2 B10 B3 60.63(13) . . ?
B2 B10 H10a 121.38(11) . . ?
B4 B10 B3 60.80(13) . . ?
B4 B10 H10a 121.32(11) . . ?
B4 B10 B2 108.99(16) . . ?
B8 B10 B3 108.33(17) . . ?
B8 B10 H10a 122.12(10) . . ?
B8 B10 B2 59.79(14) . . ?
B8 B10 B4 107.75(16) . . ?
B9 B10 B3 108.50(16) . . ?
B9 B10 H10a 122.01(12) . . ?
B9 B10 B2 107.79(17) . . ?
B9 B10 B4 59.84(13) . . ?
B9 B10 B8 59.50(13) . . ?
B3 B2 C13 59.66(11) . . ?
B10 B2 C13 106.50(16) . . ?
B10 B2 B3 59.79(13) . . ?
H2 B2 C13 123.53(11) . . ?
H2 B2 B3 121.48(11) . . ?
H2 B2 B10 121.57(11) . . ?
B1 B2 C13 58.62(11) . . ?
B1 B2 B3 107.84(15) . . ?
B1 B2 B10 108.54(18) . . ?
B1 B2 H2 121.79(11) . . ?
B8 B2 C13 106.15(16) . . ?
B8 B2 B3 108.55(17) . . ?
B8 B2 B10 60.91(14) . . ?
B8 B2 H2 121.63(10) . . ?
B8 B2 B1 60.05(14) . . ?
B6 B1 C13 59.22(11) . . ?
B2 B1 C13 59.31(12) . . ?
B2 B1 B6 107.61(15) . . ?
H1a B1 C13 123.09(11) . . ?
H1a B1 B6 121.78(11) . . ?
H1a B1 B2 121.81(11) . . ?
B7 B1 C13 106.75(16) . . ?
B7 B1 B6 60.11(13) . . ?
B7 B1 B2 108.11(17) . . ?
B7 B1 H1a 121.71(11) . . ?
B8 B1 C13 106.55(16) . . ?
B8 B1 B6 108.05(17) . . ?
B8 B1 B2 59.87(13) . . ?
B8 B1 H1a 121.91(10) . . ?
B8 B1 B7 60.28(14) . . ?
C3 C2 C1 120.8(2) . . ?
H2a C2 C1 119.58(14) . . ?
H2a C2 C3 119.58(14) . . ?
B1 B7 B6 60.03(13) . . ?
H7a B7 B6 121.89(11) . . ?
H7a B7 B1 121.71(11) . . ?
B5 B7 B6 59.92(13) . . ?
B5 B7 B1 108.04(17) . . ?
B5 B7 H7a 121.72(11) . . ?
B8 B7 B6 107.68(17) . . ?
B8 B7 B1 59.89(13) . . ?
B8 B7 H7a 121.97(11) . . ?
B8 B7 B5 107.75(17) . . ?
B9 B7 B6 107.62(16) . . ?
B9 B7 B1 107.70(17) . . ?
B9 B7 H7a 122.00(12) . . ?
B9 B7 B5 59.93(13) . . ?
B9 B7 B8 59.72(13) . . ?
B3 B4 C14 59.11(12) . . ?
B10 B4 C14 105.77(16) . . ?
B10 B4 B3 59.55(13) . . ?
H4a B4 C14 123.79(10) . . ?
H4a B4 B3 121.86(11) . . ?
H4a B4 B10 121.99(11) . . ?
B5 B4 C14 58.91(13) . . ?
B5 B4 B3 107.69(16) . . ?
B5 B4 B10 108.36(17) . . ?
B5 B4 H4a 121.58(11) . . ?
B9 B4 C14 106.08(16) . . ?
B9 B4 B3 108.10(17) . . ?
B9 B4 B10 60.60(14) . . ?
B9 B4 H4a 121.72(12) . . ?
B9 B4 B5 60.21(13) . . ?
B6 B5 C14 59.42(12) . . ?
B7 B5 C14 106.43(16) . . ?
B7 B5 B6 60.11(13) . . ?
B4 B5 C14 58.75(12) . . ?
B4 B5 B6 107.81(17) . . ?
B4 B5 B7 108.31(16) . . ?
H5a B5 C14 123.63(10) . . ?
H5a B5 B6 121.53(10) . . ?
H5a B5 B7 121.67(11) . . ?
H5a B5 B4 121.75(11) . . ?
B9 B5 C14 105.75(16) . . ?
B9 B5 B6 108.07(16) . . ?
B9 B5 B7 60.31(13) . . ?
B9 B5 B4 59.94(13) . . ?
B9 B5 H5a 122.13(12) . . ?
B2 B8 B10 59.30(14) . . ?
B1 B8 B10 107.30(17) . . ?
B1 B8 B2 60.08(13) . . ?
B7 B8 B10 107.81(16) . . ?
B7 B8 B2 107.91(16) . . ?
B7 B8 B1 59.83(13) . . ?
H8a B8 B10 122.20(10) . . ?
H8a B8 B2 121.92(10) . . ?
H8a B8 B1 121.91(10) . . ?
H8a B8 B7 121.69(11) . . ?
B9 B8 B10 60.13(14) . . ?
B9 B8 B2 107.90(17) . . ?
B9 B8 B1 108.07(16) . . ?
B9 B8 B7 60.24(14) . . ?
B9 B8 H8a 121.47(11) . . ?
B7 B9 B10 107.84(18) . . ?
B4 B9 B10 59.56(13) . . ?
B4 B9 B7 107.82(17) . . ?
B5 B9 B10 107.27(18) . . ?
B5 B9 B7 59.76(13) . . ?
B5 B9 B4 59.86(13) . . ?
B8 B9 B10 60.37(14) . . ?
B8 B9 B7 60.04(14) . . ?
B8 B9 B4 108.22(18) . . ?
B8 B9 B5 107.88(18) . . ?
H9a B9 B10 122.01(11) . . ?
H9a B9 B7 121.82(12) . . ?
H9a B9 B4 121.81(12) . . ?
H9a B9 B5 122.11(12) . . ?
H9a B9 B8 121.41(11) . . ?

loop_
_geom_bond_atom_site_label_1
_geom_bond_atom_site_label_2
_geom_bond_distance
_geom_bond_site_symmetry_2
_geom_bond_publ_flag
P1 C13 1.888(2) . ?
P1 C6 1.833(2) . ?
P1 C12 1.832(2) . ?
C28 C29 1.451(3) . ?
C28 C23 1.402(3) . ?
C28 C27 1.407(3) . ?
C29 C34 1.423(3) . ?
C29 C30 1.399(3) . ?
C23 C22 1.425(3) . ?
C23 C24 1.408(3) . ?
C34 C21 1.438(3) . ?
C34 C33 1.408(3) . ?
C14 C13 1.728(3) . ?
C14 C15 1.510(3) . ?
C14 B3 1.722(3) . ?
C14 B6 1.724(3) . ?
C14 B4 1.705(3) . ?
C14 B5 1.708(3) . ?
C13 B3 1.740(3) . ?
C13 B6 1.720(3) . ?
C13 B2 1.722(3) . ?
C13 B1 1.709(3) . ?
C15 C16 1.377(3) . ?
C15 C20 1.379(3) . ?
C18 C21 1.493(3) . ?
C18 C17 1.381(3) . ?
C18 C19 1.379(3) . ?
C21 C22 1.353(3) . ?
C6 C5 1.393(3) . ?
C6 C1 1.382(3) . ?
C22 H22 0.9300 . ?
C12 C11 1.394(3) . ?
C12 C7 1.392(3) . ?
C16 H16 0.9300 . ?
C16 C17 1.378(3) . ?
C33 H33 0.9300 . ?
C33 C32 1.359(3) . ?
C30 H30 0.9300 . ?
C30 C31 1.366(3) . ?
C5 H5 0.9300 . ?
C5 C4 1.378(3) . ?
C11 H11 0.9300 . ?
C11 C10 1.376(3) . ?
C24 H24 0.9300 . ?
C24 C25 1.365(3) . ?
C17 H17 0.9300 . ?
C7 H7 0.9300 . ?
C7 C8 1.381(3) . ?
C27 H27 0.9300 . ?
C27 C26 1.361(3) . ?
C25 H25 0.9300 . ?
C25 C26 1.382(3) . ?
C31 H31 0.9300 . ?
C31 C32 1.387(3) . ?
C32 H32 0.9300 . ?
C26 H26 0.9300 . ?
C4 H4 0.9300 . ?
C4 C3 1.366(3) . ?
C10 H10 0.9300 . ?
C10 C9 1.376(3) . ?
C9 H9 0.9300 . ?
C9 C8 1.369(3) . ?
C19 H19 0.9300 . ?
C19 C20 1.380(3) . ?
C20 H20 0.9300 . ?
C1 H1 0.9300 . ?
C1 C2 1.379(3) . ?
C8 H8 0.9300 . ?
C3 H3 0.9300 . ?
C3 C2 1.368(3) . ?
B3 H3a 1.1000 . ?
B3 B10 1.761(3) . ?
B3 B2 1.775(3) . ?
B3 B4 1.783(4) . ?
B6 H6 1.1000 . ?
B6 B1 1.771(3) . ?
B6 B7 1.772(3) . ?
B6 B5 1.769(3) . ?
B10 H10a 1.1000 . ?
B10 B2 1.757(4) . ?
B10 B4 1.762(3) . ?
B10 B8 1.785(4) . ?
B10 B9 1.781(4) . ?
B2 H2 1.1000 . ?
B2 B1 1.769(3) . ?
B2 B8 1.766(4) . ?
B1 H1a 1.1000 . ?
B1 B7 1.767(4) . ?
B1 B8 1.769(4) . ?
C2 H2a 0.9300 . ?
B7 H7a 1.1000 . ?
B7 B5 1.769(3) . ?
B7 B8 1.775(3) . ?
B7 B9 1.779(4) . ?
B4 H4a 1.1000 . ?
B4 B5 1.766(3) . ?
B4 B9 1.768(4) . ?
B5 H5a 1.1000 . ?
B5 B9 1.772(3) . ?
B8 H8a 1.1000 . ?
B8 B9 1.770(4) . ?
B9 H9a 1.1000 . ?

loop_
_geom_torsion_atom_site_label_1
_geom_torsion_atom_site_label_2
_geom_torsion_atom_site_label_3
_geom_torsion_atom_site_label_4
_geom_torsion
_geom_torsion_site_symmetry_1
_geom_torsion_site_symmetry_2
_geom_torsion_site_symmetry_3
_geom_torsion_site_symmetry_4
_geom_torsion_publ_flag
P1 C6 C5 C4 -178.58(16) . . . . ?
P1 C6 C1 C2 177.0(2) . . . . ?
P1 C12 C11 C10 -177.93(18) . . . . ?
P1 C12 C7 C8 178.16(16) . . . . ?
C28 C29 C34 C21 -0.15(19) . . . . ?
C28 C29 C34 C33 -179.90(17) . . . . ?
C28 C29 C30 C31 -179.87(19) . . . . ?
C28 C23 C22 C21 -0.7(2) . . . . ?
C28 C23 C24 C25 0.7(2) . . . . ?
C28 C27 C26 C25 0.2(2) . . . . ?
C29 C34 C21 C18 178.16(16) . . . . ?
C29 C34 C21 C22 -2.1(2) . . . . ?
C29 C34 C33 C32 -0.0(2) . . . . ?
C29 C30 C31 C32 -0.4(2) . . . . ?
C23 C22 C21 C34 2.5(2) . . . . ?
C23 C22 C21 C18 -177.70(18) . . . . ?
C23 C24 C25 C26 0.1(2) . . . . ?
C34 C21 C18 C17 -80.4(2) . . . . ?
C34 C21 C18 C19 101.5(2) . . . . ?
C34 C33 C32 C31 -0.5(2) . . . . ?
C14 C15 C16 C17 178.4(2) . . . . ?
C14 C15 C20 C19 -177.1(2) . . . . ?
C15 C16 C17 C18 -1.4(2) . . . . ?
C15 C20 C19 C18 -1.4(3) . . . . ?
C6 C5 C4 C3 1.6(3) . . . . ?
C6 C1 C2 C3 0.6(3) . . . . ?
C12 C11 C10 C9 -0.0(3) . . . . ?
C12 C7 C8 C9 0.0(2) . . . . ?
C33 C32 C31 C30 0.7(2) . . . . ?
C5 C4 C3 C2 1.0(3) . . . . ?
C11 C10 C9 C8 -0.1(3) . . . . ?
C24 C25 C26 C27 -0.5(2) . . . . ?
C7 C8 C9 C10 0.1(3) . . . . ?
C4 C3 C2 C1 -2.2(3) . . . . ?
